data_9005591
loop_
_publ_author_name
'Ferro, O.'
'Galli, E.'
'Papp, G.'
'Quartieri, S.'
'Szakall, S.'
'Vezzalini, G.'

_publ_section_title
;
 A new occurrence of katoite and re-examination of the hydrogrossular group
 Sample: Split-O model, T = 200 K
;
_journal_name_full 'European Journal of Mineralogy'
_journal_page_first 419
_journal_page_last 426
_journal_paper_doi 10.1127/0935-1221/2003/0015-0419
_journal_volume 15
_journal_year 2003
_chemical_formula_sum 'Al2 Ca2.916 H7.56 O12 Si1.104'
_chemical_name_mineral Katoite
_space_group_IT_number 230
_symmetry_space_group_name_Hall '-I 4bd 2c 3'
_symmetry_space_group_name_H-M 'I a -3 d'
_cell_angle_alpha 90
_cell_angle_beta 90
_cell_angle_gamma 90
_cell_length_a 12.270
_cell_length_b 12.270
_cell_length_c 12.270
_cell_formula_units_Z 8
_cell_volume 1847.284
_database_code_amcsd 0006981
_diffrn_ambient_temperature 200
_exptl_crystal_density_diffrn 2.887
_cod_original_formula_sum 'Ca2.916 Al2 Si1.104 O12 H7.56'
_cod_database_code 9005591

loop_
_space_group_symop_operation_xyz
x,y,z
1/2+x,1/2+y,1/2+z
z,1/2-x,1/2+y
1/2+z,-x,+y
-y,1/2+z,1/2-x
1/2-y,+z,-x
x,1/2-y,1/2+z
1/2+x,-y,+z
-z,1/2+x,1/2-y
1/2-z,+x,-y
y,1/2-z,1/2+x
1/2+y,-z,+x
-x,1/2+y,1/2-z
1/2-x,+y,-z
3/4+x,1/4-z,3/4-y
1/4+x,3/4-z,1/4-y
3/4-z,1/4+y,3/4+x
1/4-z,3/4+y,1/4+x
3/4+y,1/4-x,3/4-z
1/4+y,3/4-x,1/4-z
3/4-x,1/4+z,3/4+y
1/4-x,3/4+z,1/4+y
3/4+z,1/4-y,3/4-x
1/4+z,3/4-y,1/4-x
3/4-y,1/4+x,3/4+z
1/4-y,3/4+x,1/4+z
1/4+x,1/4+z,1/4+y
3/4+x,3/4+z,3/4+y
1/4-z,1/4-y,1/4-x
3/4-z,3/4-y,3/4-x
1/4+y,1/4+x,1/4+z
3/4+y,3/4+x,3/4+z
1/4-x,1/4-z,1/4-y
3/4-x,3/4-z,3/4-y
1/4+z,1/4+y,1/4+x
3/4+z,3/4+y,3/4+x
1/4-y,1/4-x,1/4-z
3/4-y,3/4-x,3/4-z
1/2+z,x,1/2-y
+z,1/2+x,-y
1/2-y,-z,1/2+x
-y,1/2-z,+x
1/2+x,y,1/2-z
+x,1/2+y,-z
1/2-z,-x,1/2+y
-z,1/2-x,+y
1/2+y,z,1/2-x
+y,1/2+z,-x
1/2-x,-y,1/2+z
-x,1/2-y,+z
1/2-z,1/2+x,y
-z,+x,1/2+y
1/2+y,1/2-z,-x
+y,-z,1/2-x
1/2-x,1/2+y,z
-x,+y,1/2+z
1/2+z,1/2-x,-y
+z,-x,1/2-y
1/2-y,1/2+z,x
-y,+z,1/2+x
1/2+x,1/2-y,-z
+x,-y,1/2-z
3/4-x,3/4+z,1/4-y
1/4-x,1/4+z,3/4-y
3/4+z,3/4-y,1/4+x
1/4+z,1/4-y,3/4+x
3/4-y,3/4+x,1/4-z
1/4-y,1/4+x,3/4-z
3/4+x,3/4-z,1/4+y
1/4+x,1/4-z,3/4+y
3/4-z,3/4+y,1/4-x
1/4-z,1/4+y,3/4-x
3/4+y,3/4-x,1/4+z
1/4+y,1/4-x,3/4+z
1/4-x,3/4-z,3/4+y
3/4-x,1/4-z,1/4+y
1/4+z,3/4+y,3/4-x
3/4+z,1/4+y,1/4-x
1/4-y,3/4-x,3/4+z
3/4-y,1/4-x,1/4+z
1/4+x,3/4+z,3/4-y
3/4+x,1/4+z,1/4-y
1/4-z,3/4-y,3/4+x
3/4-z,1/4-y,1/4+x
1/4+y,3/4+x,3/4-z
3/4+y,1/4+x,1/4-z
-z,-x,-y
1/2-z,1/2-x,1/2-y
y,z,x
1/2+y,1/2+z,1/2+x
-x,-y,-z
1/2-x,1/2-y,1/2-z
z,x,y
1/2+z,1/2+x,1/2+y
-y,-z,-x
1/2-y,1/2-z,1/2-x

loop_
_atom_site_aniso_label
_atom_site_aniso_U_11
_atom_site_aniso_U_22
_atom_site_aniso_U_33
_atom_site_aniso_U_12
_atom_site_aniso_U_13
_atom_site_aniso_U_23
Ca 0.01080 0.00870 0.00870 0.00000 0.00000 0.00230
Al 0.01360 0.01360 0.01360 -0.00370 -0.00370 -0.00370
Si 0.00630 0.00700 0.00700 0.00000 0.00000 0.00000

loop_
_atom_site_label
_atom_site_fract_x
_atom_site_fract_y
_atom_site_fract_z
_atom_site_occupancy
_atom_site_U_iso_or_equiv
Ca 0.12500 0.00000 0.25000 0.97200 0.00940
Al 0.00000 0.00000 0.00000 1.00000 0.01360
Si 0.37500 0.00000 0.25000 0.36800 0.00680
O1 0.04390 0.04360 0.65280 0.37000 0.00840
O2 0.02500 0.05370 0.63930 0.63000 0.01520
H 0.08100 0.06000 0.65600 0.63000 0.03800

loop_
_cod_related_entry_id
_cod_related_entry_database
_cod_related_entry_code
1 AMCSD 0006981
